data_4127204
loop_
_publ_author_name
'Sunada, Yusuke'
'Ogushi, Hajime'
'Yamamoto, Taiji'
'Uto, Shoko'
'Sawano, Mina'
'Tahara, Atsushi'
'Tanaka, Hiromasa'
'Shiota, Yoshihito'
'Yoshizawa, Kazunari'
'Nagashima, Hideo'

_publ_section_title
;
 Disilaruthena- and ferra-cyclic complexes containing isocyanide lig-ands
 as effective catalysts for hydrogenation of unfunctionalized ste-rically
 hindered alkenes.
;
_journal_name_full 'Journal of the American Chemical Society'
_journal_paper_doi 10.1021/jacs.8b00812
_journal_year 2018
_chemical_formula_moiety 'C40 H56 N2 Ru Si4'
_chemical_formula_sum 'C40 H56 N2 Ru Si4'
_chemical_formula_weight 778.31
_space_group_crystal_system monoclinic
_space_group_IT_number 14
_space_group_name_Hall '-P 2ybc'
_space_group_name_H-M_alt 'P 1 21/c 1'
_symmetry_space_group_name_Hall '-P 2ybc'
_symmetry_space_group_name_H-M 'P 1 21/c 1'
_atom_sites_solution_hydrogens geom
_atom_sites_solution_primary direct
_atom_sites_solution_secondary difmap
_cell_angle_alpha 90.0000
_cell_angle_beta 92.037(3)
_cell_angle_gamma 90.0000
_cell_formula_units_Z 2
_cell_length_a 9.240(2)
_cell_length_b 15.828(3)
_cell_length_c 13.861(3)
_cell_measurement_reflns_used 3680
_cell_measurement_temperature 123
_cell_measurement_theta_max 27.48
_cell_measurement_theta_min 3.21
_cell_volume 2025.9(7)
_computing_cell_refinement CrystalClear
_computing_data_collection 'CrystalClear (Rigaku Inc., 2008)'
_computing_data_reduction CrystalClear
_computing_molecular_graphics 'CrystalStructure 4.1'
_computing_publication_material 'CrystalStructure 4.1 (Rigaku, 2014)'
_computing_structure_refinement 'SHELXL97 (Sheldrick, 2008)'
_computing_structure_solution 'Il Milione (Burla, et al., 2007)'
_diffrn_ambient_temperature 123
_diffrn_detector_area_resol_mean 7.314
_diffrn_measured_fraction_theta_full 0.997
_diffrn_measured_fraction_theta_max 0.997
_diffrn_measurement_device_type 'Rigaku Saturn70'
_diffrn_measurement_method \w
_diffrn_radiation_type 'Mo K\a'
_diffrn_radiation_wavelength 0.71075
_diffrn_reflns_av_R_equivalents 0.0740
_diffrn_reflns_Laue_measured_fraction_full 0.000
_diffrn_reflns_Laue_measured_fraction_max 0.000
_diffrn_reflns_limit_h_max 11
_diffrn_reflns_limit_h_min -11
_diffrn_reflns_limit_k_max 20
_diffrn_reflns_limit_k_min -19
_diffrn_reflns_limit_l_max 18
_diffrn_reflns_limit_l_min -17
_diffrn_reflns_number 13669
_diffrn_reflns_point_group_measured_fraction_full 0.000
_diffrn_reflns_point_group_measured_fraction_max 0.000
_diffrn_reflns_theta_full 27.500
_diffrn_reflns_theta_max 27.500
_diffrn_reflns_theta_min 3.211
_diffrn_standards_number 0
_exptl_absorpt_coefficient_mu 0.534
_exptl_absorpt_correction_T_max 0.974
_exptl_absorpt_correction_T_min 0.789
_exptl_absorpt_correction_type multi-scan
_exptl_absorpt_process_details 'REQAB (Rigaku, 1998)'
_exptl_crystal_colour colorless
_exptl_crystal_density_diffrn 1.276
_exptl_crystal_density_method 'not measured'
_exptl_crystal_description block
_exptl_crystal_F_000 820.00
_exptl_crystal_size_max 0.100
_exptl_crystal_size_mid 0.050
_exptl_crystal_size_min 0.050
_refine_diff_density_max 1.00
_refine_diff_density_min -0.80
_refine_ls_extinction_method none
_refine_ls_goodness_of_fit_ref 1.058
_refine_ls_hydrogen_treatment mixed
_refine_ls_number_parameters 218
_refine_ls_number_reflns 4637
_refine_ls_number_restraints 0
_refine_ls_R_factor_all 0.0919
_refine_ls_R_factor_gt 0.0564
_refine_ls_shift/su_max 0.000
_refine_ls_structure_factor_coef Fsqd
_refine_ls_weighting_details 'w = 1/[\s^2^(Fo^2^)+(0.0443P)^2^+1.2522P] where P=(Fo^2^+2Fc^2^)/3'
_refine_ls_weighting_scheme calc
_refine_ls_wR_factor_gt 0.1043
_refine_ls_wR_factor_ref 0.1196
_reflns_number_gt 3239
_reflns_number_total 4637
_reflns_threshold_expression F^2^>2.0\s(F^2^)
_cod_data_source_file ja8b00812_si_002.cif
_cod_data_source_block Ru(Si)4(H)2(CNMes)2
_cod_original_cell_volume 2026.0(8)
_cod_database_code 4127204

loop_
_symmetry_equiv_pos_site_id
_space_group_symop_operation_xyz
1 +X,+Y,+Z
2 -X,1/2+Y,1/2-Z
3 -X,-Y,-Z
4 +X,1/2-Y,1/2+Z

loop_
_atom_site_label
_atom_site_type_symbol
_atom_site_fract_x
_atom_site_fract_y
_atom_site_fract_z
_atom_site_U_iso_or_equiv
_atom_site_adp_type
_atom_site_occupancy
_atom_site_site_symmetry_multiplicity
_atom_site_calc_flag
_atom_site_refinement_flags
Ru1 Ru 0.0 0.0 0.0 0.01163(13) Uani 1 2 d .
Si1 Si 0.08684(12) 0.14242(7) -0.05343(8) 0.0142(2) Uani 1 4 d .
Si2 Si -0.15378(12) 0.09588(7) 0.09866(8) 0.0142(2) Uani 1 4 d .
N1 N 0.2443(3) -0.01174(19) 0.1621(2) 0.0158(7) Uani 1 4 d .
C1 C 0.1528(4) -0.0061(2) 0.1025(3) 0.0119(7) Uani 1 4 d .
C2 C 0.3582(4) -0.0306(2) 0.2279(3) 0.0148(8) Uani 1 4 d .
C3 C 0.4092(4) 0.0328(2) 0.2906(3) 0.0154(8) Uani 1 4 d .
C4 C 0.5232(4) 0.0120(3) 0.3540(3) 0.0174(8) Uani 1 4 d .
C5 C 0.5870(4) -0.0671(3) 0.3556(3) 0.0185(9) Uani 1 4 d .
C6 C 0.5329(4) -0.1274(2) 0.2920(3) 0.0186(9) Uani 1 4 d .
C7 C 0.4180(4) -0.1117(2) 0.2270(3) 0.0167(8) Uani 1 4 d .
C8 C 0.3428(5) 0.1190(2) 0.2884(3) 0.0245(10) Uani 1 4 d .
C9 C 0.7115(5) -0.0875(3) 0.4242(3) 0.0274(10) Uani 1 4 d .
C10 C 0.3592(5) -0.1794(3) 0.1608(3) 0.0223(9) Uani 1 4 d .
C11 C -0.0307(4) 0.2292(2) -0.0076(3) 0.0156(8) Uani 1 4 d .
C12 C -0.0144(4) 0.3135(2) -0.0362(3) 0.0182(9) Uani 1 4 d .
C13 C -0.1054(5) 0.3757(2) -0.0024(3) 0.0233(10) Uani 1 4 d .
C14 C -0.2130(5) 0.3556(3) 0.0604(3) 0.0261(10) Uani 1 4 d .
C15 C -0.2302(5) 0.2725(2) 0.0895(3) 0.0220(9) Uani 1 4 d .
C16 C -0.1399(4) 0.2090(2) 0.0562(3) 0.0163(8) Uani 1 4 d .
C17 C 0.2776(4) 0.1671(3) -0.0102(3) 0.0238(10) Uani 1 4 d .
C18 C 0.0873(5) 0.1561(3) -0.1888(3) 0.0222(9) Uani 1 4 d .
C19 C -0.0990(5) 0.0975(3) 0.2302(3) 0.0268(10) Uani 1 4 d .
C20 C -0.3522(4) 0.0669(3) 0.0941(3) 0.0230(9) Uani 1 4 d .
H1 H 0.108(4) 0.022(2) -0.079(3) 0.025(12) Uiso 1 4 d .
H4 H 0.55883 0.05368 0.39805 0.0208 Uiso 1 4 calc R
H6 H 0.5759 -0.18197 0.29276 0.0223 Uiso 1 4 calc R
H8A H 0.3335 0.13883 0.22147 0.0294 Uiso 1 4 calc R
H8B H 0.40466 0.15808 0.32611 0.0294 Uiso 1 4 calc R
H8C H 0.24682 0.1167 0.31614 0.0294 Uiso 1 4 calc R
H9A H 0.69556 -0.06103 0.48687 0.0329 Uiso 1 4 calc R
H9B H 0.80155 -0.06597 0.39821 0.0329 Uiso 1 4 calc R
H9C H 0.71863 -0.14891 0.43242 0.0329 Uiso 1 4 calc R
H10A H 0.25635 -0.18826 0.17255 0.0268 Uiso 1 4 calc R
H10B H 0.41246 -0.23206 0.173 0.0268 Uiso 1 4 calc R
H10C H 0.37033 -0.16203 0.0936 0.0268 Uiso 1 4 calc R
H12 H 0.05948 0.32816 -0.07904 0.0218 Uiso 1 4 calc R
H13 H -0.09362 0.43255 -0.02258 0.0280 Uiso 1 4 calc R
H14 H -0.27492 0.39846 0.08348 0.0313 Uiso 1 4 calc R
H15 H -0.30425 0.25866 0.13259 0.0263 Uiso 1 4 calc R
H17A H 0.28561 0.16127 0.06015 0.0285 Uiso 1 4 calc R
H17B H 0.30184 0.22519 -0.02827 0.0285 Uiso 1 4 calc R
H17C H 0.34475 0.12787 -0.04005 0.0285 Uiso 1 4 calc R
H18A H 0.10065 0.21589 -0.20434 0.0266 Uiso 1 4 calc R
H18B H -0.00521 0.13637 -0.21744 0.0266 Uiso 1 4 calc R
H18C H 0.16655 0.12298 -0.21489 0.0266 Uiso 1 4 calc R
H19A H -0.10302 0.04006 0.25625 0.0322 Uiso 1 4 calc R
H19B H -0.16527 0.134 0.26486 0.0322 Uiso 1 4 calc R
H19C H -0.00007 0.11938 0.23816 0.0322 Uiso 1 4 calc R
H20A H -0.41009 0.11694 0.10828 0.0276 Uiso 1 4 calc R
H20B H -0.36966 0.02295 0.14215 0.0276 Uiso 1 4 calc R
H20C H -0.37966 0.04571 0.02962 0.0276 Uiso 1 4 calc R

loop_
_atom_site_aniso_label
_atom_site_aniso_U_11
_atom_site_aniso_U_22
_atom_site_aniso_U_33
_atom_site_aniso_U_12
_atom_site_aniso_U_13
_atom_site_aniso_U_23
Ru1 0.0095(2) 0.0127(2) 0.0127(2) 0.00100(19) 0.00051(16) 0.00022(19)
Si1 0.0119(5) 0.0146(5) 0.0162(6) 0.0011(4) 0.0028(4) 0.0012(4)
Si2 0.0127(5) 0.0163(5) 0.0138(6) 0.0016(4) 0.0030(4) -0.0000(4)
N1 0.0120(16) 0.0217(18) 0.0138(17) 0.0008(14) 0.0033(13) 0.0005(14)
C1 0.0137(18) 0.0096(17) 0.0127(18) -0.0004(16) 0.0041(15) 0.0002(16)
C2 0.0062(17) 0.0199(19) 0.018(2) -0.0018(15) -0.0015(16) 0.0036(16)
C3 0.0137(19) 0.0154(19) 0.017(2) -0.0006(16) 0.0019(16) 0.0021(16)
C4 0.0138(19) 0.024(2) 0.0137(19) -0.0036(17) -0.0004(15) 0.0012(16)
C5 0.015(2) 0.025(2) 0.014(2) -0.0025(18) -0.0023(17) 0.0046(17)
C6 0.016(2) 0.017(2) 0.023(2) 0.0024(17) -0.0001(18) 0.0066(17)
C7 0.0133(19) 0.021(2) 0.016(2) 0.0012(16) 0.0021(17) -0.0007(16)
C8 0.027(2) 0.022(2) 0.025(2) 0.0019(19) -0.001(2) -0.0033(18)
C9 0.024(2) 0.025(2) 0.032(3) 0.000(2) -0.009(2) -0.0002(19)
C10 0.024(2) 0.022(2) 0.020(2) 0.0006(18) -0.0040(19) -0.0011(17)
C11 0.015(2) 0.019(2) 0.013(2) 0.0014(16) -0.0026(17) -0.0015(16)
C12 0.017(2) 0.021(2) 0.017(2) 0.0003(17) 0.0020(17) 0.0020(17)
C13 0.030(2) 0.012(2) 0.028(2) 0.0027(18) -0.000(2) 0.0020(17)
C14 0.031(3) 0.022(2) 0.025(2) 0.010(2) 0.006(2) -0.0043(19)
C15 0.024(2) 0.021(2) 0.021(2) 0.0028(18) 0.0088(19) -0.0004(18)
C16 0.016(2) 0.017(2) 0.016(2) 0.0019(16) 0.0009(17) -0.0042(16)
C17 0.016(2) 0.018(2) 0.038(3) -0.0002(17) -0.0002(19) 0.0033(18)
C18 0.029(2) 0.021(2) 0.017(2) 0.0024(19) 0.0059(19) 0.0009(17)
C19 0.038(3) 0.025(2) 0.017(2) 0.007(2) 0.002(2) -0.0037(18)
C20 0.018(2) 0.023(2) 0.028(2) 0.0035(18) 0.0073(19) 0.0016(19)

loop_
_atom_type_symbol
_atom_type_description
_atom_type_scat_dispersion_real
_atom_type_scat_dispersion_imag
_atom_type_scat_source
C C 0.0033 0.0016
;
International Tables for Crystallography
(Vol. C, Tables 4.2.6.8 and 6.1.1.4)
;
H H 0.0000 0.0000
;
International Tables for Crystallography
(Vol. C, Table 6.1.1.4)
;
N N 0.0061 0.0033
;
International Tables for Crystallography
(Vol. C, Tables 4.2.6.8 and 6.1.1.4)
;
Ru Ru -1.2594 0.8363
;
International Tables for Crystallography
(Vol. C, Tables 4.2.6.8 and 6.1.1.4)
;
Si Si 0.0817 0.0704
;
International Tables for Crystallography
(Vol. C, Tables 4.2.6.8 and 6.1.1.4)
;

loop_
_geom_angle_atom_site_label_1
_geom_angle_atom_site_label_2
_geom_angle_atom_site_label_3
_geom_angle
_geom_angle_publ_flag
_geom_angle_site_symmetry_1
_geom_angle_site_symmetry_3
Si1 Ru1 Si1 180.00(5) yes . 3_555
Si1 Ru1 Si2 79.14(4) yes . .
Si1 Ru1 Si2 100.86(4) yes . 3_555
Si1 Ru1 C1 91.60(11) yes . .
Si1 Ru1 C1 88.40(11) yes . 3_555
Si1 Ru1 Si2 100.86(4) yes 3_555 .
Si1 Ru1 Si2 79.14(4) yes 3_555 3_555
Si1 Ru1 C1 88.40(11) yes 3_555 .
Si1 Ru1 C1 91.60(11) yes 3_555 3_555
Si2 Ru1 Si2 180.00(5) yes . 3_555
Si2 Ru1 C1 92.39(11) yes . .
Si2 Ru1 C1 87.61(11) yes . 3_555
Si2 Ru1 C1 87.61(11) yes 3_555 .
Si2 Ru1 C1 92.39(11) yes 3_555 3_555
C1 Ru1 C1 180.0(2) yes . 3_555
Ru1 Si1 C11 111.24(12) yes . .
Ru1 Si1 C17 113.45(13) yes . .
Ru1 Si1 C18 114.03(13) yes . .
C11 Si1 C17 106.65(18) yes . .
C11 Si1 C18 105.94(18) yes . .
C17 Si1 C18 104.9(2) yes . .
Ru1 Si2 C16 110.87(13) yes . .
Ru1 Si2 C19 113.50(15) yes . .
Ru1 Si2 C20 113.68(14) yes . .
C16 Si2 C19 105.69(18) yes . .
C16 Si2 C20 107.25(18) yes . .
C19 Si2 C20 105.3(2) yes . .
C1 N1 C2 171.4(4) yes . .
Ru1 C1 N1 178.1(3) yes . .
N1 C2 C3 118.8(3) yes . .
N1 C2 C7 118.6(3) yes . .
C3 C2 C7 122.6(3) yes . .
C2 C3 C4 117.1(3) yes . .
C2 C3 C8 120.8(3) yes . .
C4 C3 C8 122.1(4) yes . .
C3 C4 C5 122.6(4) yes . .
C4 C5 C6 118.1(4) yes . .
C4 C5 C9 121.4(3) yes . .
C6 C5 C9 120.5(4) yes . .
C5 C6 C7 122.7(4) yes . .
C2 C7 C6 116.9(3) yes . .
C2 C7 C10 121.7(3) yes . .
C6 C7 C10 121.3(3) yes . .
Si1 C11 C12 122.2(3) yes . .
Si1 C11 C16 119.0(3) yes . .
C12 C11 C16 118.8(3) yes . .
C11 C12 C13 120.5(4) yes . .
C12 C13 C14 120.5(4) yes . .
C13 C14 C15 119.6(4) yes . .
C14 C15 C16 120.7(4) yes . .
Si2 C16 C11 118.1(3) yes . .
Si2 C16 C15 122.1(3) yes . .
C11 C16 C15 119.8(4) yes . .
Si1 Ru1 H1 50.6(14) no . .
Si1 Ru1 H1 129.4(14) no . 3_555
Si1 Ru1 H1 129.4(14) no 3_555 .
Si1 Ru1 H1 50.6(14) no 3_555 3_555
Si2 Ru1 H1 129.5(14) no . .
Si2 Ru1 H1 50.5(14) no . 3_555
Si2 Ru1 H1 50.5(14) no 3_555 .
Si2 Ru1 H1 129.5(14) no 3_555 3_555
C1 Ru1 H1 93.1(15) no . .
C1 Ru1 H1 86.9(15) no . 3_555
C1 Ru1 H1 86.9(15) no 3_555 .
C1 Ru1 H1 93.1(15) no 3_555 3_555
H1 Ru1 H1 180(3) no . 3_555
Ru1 Si1 H1 37.9(12) no . .
C11 Si1 H1 147.1(12) no . .
C17 Si1 H1 99.3(12) no . .
C18 Si1 H1 86.0(12) no . .
Ru1 Si2 H1 37.8(12) no . 3_555
C16 Si2 H1 148.3(12) no . 3_555
C19 Si2 H1 95.8(12) no . 3_555
C20 Si2 H1 88.7(12) no . 3_555
C3 C4 H4 118.701 no . .
C5 C4 H4 118.707 no . .
C5 C6 H6 118.652 no . .
C7 C6 H6 118.636 no . .
C3 C8 H8A 109.474 no . .
C3 C8 H8B 109.468 no . .
C3 C8 H8C 109.477 no . .
H8A C8 H8B 109.470 no . .
H8A C8 H8C 109.475 no . .
H8B C8 H8C 109.465 no . .
C5 C9 H9A 109.471 no . .
C5 C9 H9B 109.476 no . .
C5 C9 H9C 109.471 no . .
H9A C9 H9B 109.471 no . .
H9A C9 H9C 109.465 no . .
H9B C9 H9C 109.474 no . .
C7 C10 H10A 109.469 no . .
C7 C10 H10B 109.471 no . .
C7 C10 H10C 109.465 no . .
H10A C10 H10B 109.475 no . .
H10A C10 H10C 109.475 no . .
H10B C10 H10C 109.473 no . .
C11 C12 H12 119.736 no . .
C13 C12 H12 119.737 no . .
C12 C13 H13 119.729 no . .
C14 C13 H13 119.737 no . .
C13 C14 H14 120.209 no . .
C15 C14 H14 120.213 no . .
C14 C15 H15 119.620 no . .
C16 C15 H15 119.635 no . .
Si1 C17 H17A 109.472 no . .
Si1 C17 H17B 109.470 no . .
Si1 C17 H17C 109.474 no . .
H17A C17 H17B 109.470 no . .
H17A C17 H17C 109.470 no . .
H17B C17 H17C 109.472 no . .
Si1 C18 H18A 109.474 no . .
Si1 C18 H18B 109.470 no . .
Si1 C18 H18C 109.470 no . .
H18A C18 H18B 109.476 no . .
H18A C18 H18C 109.475 no . .
H18B C18 H18C 109.463 no . .
Si2 C19 H19A 109.468 no . .
Si2 C19 H19B 109.480 no . .
Si2 C19 H19C 109.473 no . .
H19A C19 H19B 109.465 no . .
H19A C19 H19C 109.471 no . .
H19B C19 H19C 109.471 no . .
Si2 C20 H20A 109.468 no . .
Si2 C20 H20B 109.468 no . .
Si2 C20 H20C 109.473 no . .
H20A C20 H20B 109.469 no . .
H20A C20 H20C 109.472 no . .
H20B C20 H20C 109.477 no . .
Ru1 H1 Si1 91.5(19) no . .
Ru1 H1 Si2 91.7(18) no . 3_555
Si1 H1 Si2 173(2) no . 3_555

loop_
_geom_bond_atom_site_label_1
_geom_bond_atom_site_label_2
_geom_bond_distance
_geom_bond_publ_flag
_geom_bond_site_symmetry_2
Ru1 Si1 2.5132(12) yes .
Ru1 Si1 2.5132(12) yes 3_555
Ru1 Si2 2.5161(12) yes .
Ru1 Si2 2.5161(12) yes 3_555
Ru1 C1 1.969(3) yes .
Ru1 C1 1.969(3) yes 3_555
Si1 C11 1.876(4) yes .
Si1 C17 1.883(4) yes .
Si1 C18 1.889(4) yes .
Si2 C16 1.891(4) yes .
Si2 C19 1.875(4) yes .
Si2 C20 1.889(4) yes .
N1 C1 1.164(5) yes .
N1 C2 1.400(5) yes .
C2 C3 1.398(5) yes .
C2 C7 1.398(5) yes .
C3 C4 1.387(5) yes .
C3 C8 1.497(5) yes .
C4 C5 1.384(6) yes .
C5 C6 1.381(5) yes .
C5 C9 1.501(6) yes .
C6 C7 1.390(5) yes .
C7 C10 1.501(6) yes .
C11 C12 1.401(5) yes .
C11 C16 1.402(5) yes .
C12 C13 1.386(6) yes .
C13 C14 1.382(6) yes .
C14 C15 1.386(6) yes .
C15 C16 1.395(6) yes .
Ru1 H1 1.54(4) no .
Ru1 H1 1.54(4) no 3_555
Si1 H1 1.94(4) no .
Si2 H1 1.94(4) no 3_555
C4 H4 0.950 no .
C6 H6 0.950 no .
C8 H8A 0.980 no .
C8 H8B 0.980 no .
C8 H8C 0.980 no .
C9 H9A 0.980 no .
C9 H9B 0.980 no .
C9 H9C 0.980 no .
C10 H10A 0.980 no .
C10 H10B 0.980 no .
C10 H10C 0.980 no .
C12 H12 0.950 no .
C13 H13 0.950 no .
C14 H14 0.950 no .
C15 H15 0.950 no .
C17 H17A 0.980 no .
C17 H17B 0.980 no .
C17 H17C 0.980 no .
C18 H18A 0.980 no .
C18 H18B 0.980 no .
C18 H18C 0.980 no .
C19 H19A 0.980 no .
C19 H19B 0.980 no .
C19 H19C 0.980 no .
C20 H20A 0.980 no .
C20 H20B 0.980 no .
C20 H20C 0.980 no .

loop_
_geom_contact_atom_site_label_1
_geom_contact_atom_site_label_2
_geom_contact_distance
_geom_contact_publ_flag
_geom_contact_site_symmetry_2
Ru1 N1 3.133(3) no 3_555
N1 C8 2.840(5) no .
N1 C10 2.858(5) no .
C1 C3 3.515(5) no .
C1 C7 3.389(5) no .
C1 C10 3.422(5) no .
C1 C17 3.379(5) no .
C1 C18 3.490(5) no 3_555
C1 C19 3.395(6) no .
C1 C20 3.479(6) no 3_555
C2 C5 2.771(5) no .
C3 C6 2.782(5) no .
C4 C7 2.784(5) no .
C10 C16 3.598(6) no 3_555
C11 C14 2.800(6) no .
C12 C15 2.770(6) no .
C12 C17 3.565(6) no .
C12 C18 3.422(6) no .
C13 C16 2.781(5) no .
C15 C19 3.574(6) no .
C15 C20 3.446(6) no .
C7 C14 3.597(6) no 2_545
C9 C12 3.520(6) no 2_645
C12 C9 3.520(6) no 2_655
C12 C19 3.592(6) no 4_554
C14 C7 3.597(6) no 2_555
C19 C12 3.592(6) no 4_555
Si1 H10A 3.5968 no 3_555
Si1 H12 2.9710 no .
Si2 H10C 3.4384 no 3_555
Si2 H15 2.9731 no .
N1 H1 3.56(4) no .
N1 H1 3.42(4) no 3_555
N1 H8A 2.6437 no .
N1 H8C 2.9480 no .
N1 H10A 2.7998 no .
N1 H10C 2.8274 no .
N1 H17A 3.1111 no .
N1 H18B 3.0793 no 3_555
N1 H19C 3.2692 no .
N1 H20C 3.0248 no 3_555
C1 H8A 3.2516 no .
C1 H10A 3.1797 no .
C1 H10C 3.1888 no .
C1 H17A 2.9861 no .
C1 H17C 3.4340 no .
C1 H18B 2.9678 no 3_555
C1 H19A 3.3199 no .
C1 H19C 3.1086 no .
C1 H20C 2.9007 no 3_555
C2 H4 3.2355 no .
C2 H6 3.2359 no .
C2 H8A 2.6920 no .
C2 H8B 3.3034 no .
C2 H8C 2.8422 no .
C2 H10A 2.7664 no .
C2 H10B 3.3211 no .
C2 H10C 2.7967 no .
C2 H20C 3.5896 no 3_555
C4 H6 3.2267 no .
C4 H8A 3.2015 no .
C4 H8B 2.5820 no .
C4 H8C 3.0739 no .
C4 H9A 2.6562 no .
C4 H9B 2.8986 no .
C4 H9C 3.2846 no .
C6 H4 3.2264 no .
C6 H9A 3.2199 no .
C6 H9B 3.0024 no .
C6 H9C 2.5708 no .
C6 H10A 3.1464 no .
C6 H10B 2.5638 no .
C6 H10C 3.1351 no .
C8 H4 2.6738 no .
C8 H17A 3.2582 no .
C8 H19C 3.2197 no .
C9 H4 2.6611 no .
C9 H6 2.6387 no .
C10 H6 2.6640 no .
C10 H18B 3.4585 no 3_555
C10 H20C 3.3932 no 3_555
C11 H10A 3.1082 no 3_555
C11 H10C 3.4840 no 3_555
C11 H13 3.2757 no .
C11 H15 3.2757 no .
C11 H17A 3.2224 no .
C11 H17B 3.0967 no .
C11 H18A 3.0319 no .
C11 H18B 3.2754 no .
C12 H10A 3.4929 no 3_555
C12 H14 3.2612 no .
C12 H17B 3.2380 no .
C12 H18A 3.0214 no .
C13 H15 3.2484 no .
C14 H12 3.2576 no .
C15 H10C 3.3081 no 3_555
C15 H13 3.2498 no .
C15 H19B 3.3123 no .
C15 H20A 2.9878 no .
C16 H10A 3.3284 no 3_555
C16 H10C 3.0144 no 3_555
C16 H12 3.2723 no .
C16 H14 3.2746 no .
C16 H19B 3.1430 no .
C16 H19C 3.1323 no .
C16 H20A 3.0016 no .
C16 H20C 3.4163 no .
C17 H8A 3.2654 no .
C17 H12 3.3663 no .
C17 H18A 3.1932 no .
C17 H18C 3.0632 no .
C17 H20C 3.5115 no 3_555
C18 H10A 3.2315 no 3_555
C18 H12 3.1352 no .
C18 H17B 3.1252 no .
C18 H17C 3.1246 no .
C18 H19A 3.2467 no 3_555
C19 H8C 3.3842 no .
C19 H15 3.4276 no .
C19 H18C 3.5507 no 3_555
C19 H20A 3.2965 no .
C19 H20B 2.9867 no .
C20 H10C 3.0060 no 3_555
C20 H15 3.1110 no .
C20 H17C 3.1737 no 3_555
C20 H19A 3.1878 no .
C20 H19B 3.0693 no .
H1 H17A 3.3160 no .
H1 H17C 2.7885 no .
H1 H18A 3.5240 no .
H1 H18B 2.8131 no .
H1 H18C 2.5445 no .
H1 H19A 2.6536 no 3_555
H1 H19C 3.2818 no 3_555
H1 H20A 3.5932 no 3_555
H1 H20B 2.7006 no 3_555
H1 H20C 2.7936 no 3_555
H4 H8A 3.4322 no .
H4 H8B 2.3777 no .
H4 H8C 3.2192 no .
H4 H9A 2.5096 no .
H4 H9B 2.9354 no .
H4 H9C 3.5553 no .
H6 H9A 3.4517 no .
H6 H9B 3.1046 no .
H6 H9C 2.3620 no .
H6 H10A 3.3399 no .
H6 H10B 2.3424 no .
H6 H10C 3.3099 no .
H8A H17A 2.2916 no .
H8A H19C 3.1144 no .
H8C H19A 3.5242 no .
H8C H19C 2.4899 no .
H10A H18A 3.3721 no 3_555
H10A H18B 2.5592 no 3_555
H10C H15 3.5221 no 3_555
H10C H20A 2.9236 no 3_555
H10C H20C 2.5149 no 3_555
H12 H13 2.3287 no .
H12 H17B 2.8381 no .
H12 H18A 2.5231 no .
H13 H14 2.3311 no .
H14 H15 2.3338 no .
H15 H19B 2.9558 no .
H15 H20A 2.4655 no .
H17B H18A 3.0185 no .
H17B H18C 3.2621 no .
H17C H18A 3.4423 no .
H17C H18C 2.8821 no .
H17C H20B 2.7889 no 3_555
H17C H20C 2.7695 no 3_555
H18B H19A 3.0210 no 3_555
H18C H19A 2.7035 no 3_555
H18C H20B 3.1209 no 3_555
H19A H20B 2.8928 no .
H19B H20A 3.0906 no .
H19B H20B 3.0531 no .
C2 H14 2.9723 no 2_545
C2 H20B 2.9438 no 1_655
C3 H9A 3.2955 no 3_656
C3 H14 3.0428 no 2_545
C3 H20A 3.3543 no 1_655
C3 H20B 2.9554 no 1_655
C4 H9A 3.1416 no 3_656
C4 H14 3.0632 no 2_545
C4 H20B 3.1370 no 1_655
C5 H14 3.0822 no 2_545
C5 H18C 3.1759 no 3_655
C5 H20B 3.3215 no 1_655
C6 H14 3.0199 no 2_545
C6 H15 2.9937 no 2_545
C6 H18C 3.0121 no 3_655
C6 H20B 3.3056 no 1_655
C7 H14 2.9867 no 2_545
C7 H15 3.0415 no 2_545
C7 H17C 3.4628 no 3_655
C7 H20B 3.1521 no 1_655
C8 H6 3.4366 no 2_655
C8 H9A 3.2789 no 3_656
C8 H10B 3.2968 no 2_655
C8 H12 3.3573 no 4_555
C8 H17B 3.5705 no 4_555
C8 H18A 3.4438 no 4_555
C8 H20A 3.4427 no 1_655
C9 H12 3.2467 no 2_645
C9 H13 3.1160 no 4_655
C9 H17B 3.3007 no 2_645
C9 H18C 3.1995 no 3_655
C9 H19A 3.5666 no 1_655
C10 H8B 3.3742 no 2_645
C10 H15 3.0861 no 2_545
C10 H17C 3.3579 no 3_655
C11 H9C 3.5924 no 2_655
C12 H8C 3.4046 no 4_554
C12 H9A 3.5985 no 2_655
C12 H9B 3.3011 no 2_655
C12 H9C 3.1006 no 2_655
C12 H19B 3.1569 no 4_554
C12 H19C 3.3107 no 4_554
C13 H4 3.5322 no 4_454
C13 H9A 3.4630 no 4_454
C13 H9B 3.2455 no 2_655
C13 H9B 3.4096 no 4_454
C13 H13 3.5595 no 3_565
C13 H19B 3.2574 no 4_554
C14 H4 3.3514 no 4_454
C14 H9A 3.5020 no 4_454
C14 H18B 3.5730 no 4_555
C15 H10A 3.3732 no 2_555
C17 H9C 3.1045 no 2_655
C17 H10C 3.4916 no 3_655
C17 H20A 3.3644 no 1_655
C18 H6 3.5001 no 3_655
C18 H9B 3.4242 no 3_655
C19 H12 3.2009 no 4_555
C19 H13 3.4586 no 4_555
C19 H18A 3.5819 no 4_555
C20 H17C 3.4445 no 1_455
C20 H20C 3.4579 no 3_455
H4 C13 3.5322 no 4_655
H4 C14 3.3514 no 4_655
H4 H4 3.5037 no 3_656
H4 H9A 2.8897 no 3_656
H4 H10B 3.5441 no 2_655
H4 H13 3.3646 no 4_655
H4 H14 3.0429 no 4_655
H4 H19B 3.4436 no 1_655
H6 C8 3.4366 no 2_645
H6 C18 3.5001 no 3_655
H6 H8A 2.9660 no 2_645
H6 H8B 3.0295 no 2_645
H6 H14 3.5549 no 2_545
H6 H15 2.9050 no 2_545
H6 H17A 3.4301 no 2_645
H6 H18A 3.3142 no 3_655
H6 H18C 2.8077 no 3_655
H8A H6 2.9660 no 2_655
H8A H10B 3.4033 no 2_655
H8A H18A 3.3365 no 4_555
H8A H20A 2.9085 no 1_655
H8A H20B 3.5087 no 1_655
H8B C10 3.3742 no 2_655
H8B H6 3.0295 no 2_655
H8B H9A 3.1793 no 3_656
H8B H9C 3.5766 no 3_656
H8B H10B 2.4245 no 2_655
H8B H12 3.4997 no 4_555
H8B H17B 2.9201 no 4_555
H8B H18A 3.4590 no 4_555
H8B H20A 3.5830 no 1_655
H8C C12 3.4046 no 4_555
H8C H9A 2.9003 no 3_656
H8C H9C 3.5255 no 3_656
H8C H12 2.4593 no 4_555
H8C H17B 3.3309 no 4_555
H8C H18A 2.9832 no 4_555
H9A C3 3.2955 no 3_656
H9A C4 3.1416 no 3_656
H9A C8 3.2789 no 3_656
H9A C12 3.5985 no 2_645
H9A C13 3.4630 no 4_655
H9A C14 3.5020 no 4_655
H9A H4 2.8897 no 3_656
H9A H8B 3.1793 no 3_656
H9A H8C 2.9003 no 3_656
H9A H12 3.1026 no 2_645
H9A H13 2.8224 no 4_655
H9A H14 2.9091 no 4_655
H9A H17B 3.4320 no 2_645
H9B C12 3.3011 no 2_645
H9B C13 3.2455 no 2_645
H9B C13 3.4096 no 4_655
H9B C18 3.4242 no 3_655
H9B H12 3.2420 no 2_645
H9B H13 3.1504 no 2_645
H9B H13 2.5550 no 4_655
H9B H18B 3.3759 no 3_655
H9B H18C 2.7223 no 3_655
H9B H19A 2.7549 no 1_655
H9C C11 3.5924 no 2_645
H9C C12 3.1006 no 2_645
H9C C17 3.1045 no 2_645
H9C H8B 3.5766 no 3_656
H9C H8C 3.5255 no 3_656
H9C H12 2.8582 no 2_645
H9C H17A 3.0066 no 2_645
H9C H17B 2.4062 no 2_645
H9C H18C 3.2577 no 3_655
H10A C15 3.3732 no 2_545
H10A H15 2.8481 no 2_545
H10A H19B 3.0705 no 2_545
H10B C8 3.2968 no 2_645
H10B H4 3.5441 no 2_645
H10B H8A 3.4033 no 2_645
H10B H8B 2.4245 no 2_645
H10B H15 2.9111 no 2_545
H10B H17B 3.3738 no 3_655
H10B H17C 3.3827 no 3_655
H10B H19B 3.2548 no 2_545
H10C C17 3.4916 no 3_655
H10C H17B 3.3453 no 3_655
H10C H17C 2.8131 no 3_655
H12 C8 3.3573 no 4_554
H12 C9 3.2467 no 2_655
H12 C19 3.2009 no 4_554
H12 H8B 3.4997 no 4_554
H12 H8C 2.4593 no 4_554
H12 H9A 3.1026 no 2_655
H12 H9B 3.2420 no 2_655
H12 H9C 2.8582 no 2_655
H12 H19A 3.4021 no 4_554
H12 H19B 3.0056 no 4_554
H12 H19C 2.7043 no 4_554
H13 C9 3.1160 no 4_454
H13 C13 3.5595 no 3_565
H13 C19 3.4586 no 4_554
H13 H4 3.3646 no 4_454
H13 H9A 2.8224 no 4_454
H13 H9B 3.1504 no 2_655
H13 H9B 2.5550 no 4_454
H13 H13 2.8049 no 3_565
H13 H19A 3.0943 no 4_554
H13 H19B 3.1764 no 4_554
H13 H19C 3.5531 no 4_554
H14 C2 2.9723 no 2_555
H14 C3 3.0428 no 2_555
H14 C4 3.0632 no 2_555
H14 C5 3.0822 no 2_555
H14 C6 3.0199 no 2_555
H14 C7 2.9867 no 2_555
H14 H4 3.0429 no 4_454
H14 H6 3.5549 no 2_555
H14 H9A 2.9091 no 4_454
H15 C6 2.9937 no 2_555
H15 C7 3.0415 no 2_555
H15 C10 3.0861 no 2_555
H15 H6 2.9050 no 2_555
H15 H10A 2.8481 no 2_555
H15 H10B 2.9111 no 2_555
H17A H6 3.4301 no 2_655
H17A H9C 3.0066 no 2_655
H17A H20A 2.9514 no 1_655
H17B C8 3.5705 no 4_554
H17B C9 3.3007 no 2_655
H17B H8B 2.9201 no 4_554
H17B H8C 3.3309 no 4_554
H17B H9A 3.4320 no 2_655
H17B H9C 2.4062 no 2_655
H17B H10B 3.3738 no 3_655
H17B H10C 3.3453 no 3_655
H17C C7 3.4628 no 3_655
H17C C10 3.3579 no 3_655
H17C C20 3.4445 no 1_655
H17C H10B 3.3827 no 3_655
H17C H10C 2.8131 no 3_655
H17C H20A 3.0096 no 1_655
H17C H20C 2.9890 no 1_655
H18A C8 3.4438 no 4_554
H18A C19 3.5819 no 4_554
H18A H6 3.3142 no 3_655
H18A H8A 3.3365 no 4_554
H18A H8B 3.4590 no 4_554
H18A H8C 2.9832 no 4_554
H18A H19B 3.4338 no 4_554
H18A H19C 2.8718 no 4_554
H18B C14 3.5730 no 4_554
H18B H9B 3.3759 no 3_655
H18C C5 3.1759 no 3_655
H18C C6 3.0121 no 3_655
H18C C9 3.1995 no 3_655
H18C H6 2.8077 no 3_655
H18C H9B 2.7223 no 3_655
H18C H9C 3.2577 no 3_655
H19A C9 3.5666 no 1_455
H19A H9B 2.7549 no 1_455
H19A H12 3.4021 no 4_555
H19A H13 3.0943 no 4_555
H19B C12 3.1569 no 4_555
H19B C13 3.2574 no 4_555
H19B H4 3.4436 no 1_455
H19B H10A 3.0705 no 2_555
H19B H10B 3.2548 no 2_555
H19B H12 3.0056 no 4_555
H19B H13 3.1764 no 4_555
H19B H18A 3.4338 no 4_555
H19C C12 3.3107 no 4_555
H19C H12 2.7043 no 4_555
H19C H13 3.5531 no 4_555
H19C H18A 2.8718 no 4_555
H20A C3 3.3543 no 1_455
H20A C8 3.4427 no 1_455
H20A C17 3.3644 no 1_455
H20A H8A 2.9085 no 1_455
H20A H8B 3.5830 no 1_455
H20A H17A 2.9514 no 1_455
H20A H17C 3.0096 no 1_455
H20B C2 2.9438 no 1_455
H20B C3 2.9554 no 1_455
H20B C4 3.1370 no 1_455
H20B C5 3.3215 no 1_455
H20B C6 3.3056 no 1_455
H20B C7 3.1521 no 1_455
H20B H8A 3.5087 no 1_455
H20B H20C 3.4385 no 3_455
H20C C20 3.4579 no 3_455
H20C H17C 2.9890 no 1_455
H20C H20B 3.4385 no 3_455
H20C H20C 2.7540 no 3_455

loop_
_geom_torsion_atom_site_label_1
_geom_torsion_atom_site_label_2
_geom_torsion_atom_site_label_3
_geom_torsion_atom_site_label_4
_geom_torsion
_geom_torsion_publ_flag
_geom_torsion_site_symmetry_1
_geom_torsion_site_symmetry_3
_geom_torsion_site_symmetry_4
Si1 Ru1 Si2 C16 11.24(5) no . . .
Si1 Ru1 Si2 C19 -107.52(6) no . . .
Si1 Ru1 Si2 C20 132.15(6) no . . .
Si2 Ru1 Si1 C11 -9.63(5) no . . .
Si2 Ru1 Si1 C17 110.61(6) no . . .
Si2 Ru1 Si1 C18 -129.36(6) no . . .
Si1 Ru1 Si2 C16 168.76(5) no . 3_555 3_555
Si1 Ru1 Si2 C19 -72.48(6) no . 3_555 3_555
Si1 Ru1 Si2 C20 47.85(6) no . 3_555 3_555
Si2 Ru1 Si1 C11 170.37(5) no 3_555 . .
Si2 Ru1 Si1 C17 -69.39(6) no 3_555 . .
Si2 Ru1 Si1 C18 50.64(6) no 3_555 . .
C1 Ru1 Si1 C11 -101.75(11) no . . .
C1 Ru1 Si1 C17 18.49(11) no . . .
C1 Ru1 Si1 C18 138.52(11) no . . .
C1 Ru1 Si1 C11 78.25(11) no 3_555 . .
C1 Ru1 Si1 C17 -161.51(11) no 3_555 . .
C1 Ru1 Si1 C18 -41.48(11) no 3_555 . .
Si1 Ru1 Si2 C16 -168.76(5) no 3_555 . .
Si1 Ru1 Si2 C19 72.48(6) no 3_555 . .
Si1 Ru1 Si2 C20 -47.85(6) no 3_555 . .
Si2 Ru1 Si1 C11 -170.37(5) no . 3_555 3_555
Si2 Ru1 Si1 C17 69.39(6) no . 3_555 3_555
Si2 Ru1 Si1 C18 -50.64(6) no . 3_555 3_555
Si1 Ru1 Si2 C16 -11.24(5) no 3_555 3_555 3_555
Si1 Ru1 Si2 C19 107.52(6) no 3_555 3_555 3_555
Si1 Ru1 Si2 C20 -132.15(6) no 3_555 3_555 3_555
Si2 Ru1 Si1 C11 9.63(5) no 3_555 3_555 3_555
Si2 Ru1 Si1 C17 -110.61(6) no 3_555 3_555 3_555
Si2 Ru1 Si1 C18 129.36(6) no 3_555 3_555 3_555
C1 Ru1 Si1 C11 -78.25(11) no . 3_555 3_555
C1 Ru1 Si1 C17 161.51(11) no . 3_555 3_555
C1 Ru1 Si1 C18 41.48(11) no . 3_555 3_555
C1 Ru1 Si1 C11 101.75(11) no 3_555 3_555 3_555
C1 Ru1 Si1 C17 -18.49(11) no 3_555 3_555 3_555
C1 Ru1 Si1 C18 -138.52(11) no 3_555 3_555 3_555
C1 Ru1 Si2 C16 102.42(11) no . . .
C1 Ru1 Si2 C19 -16.35(11) no . . .
C1 Ru1 Si2 C20 -136.67(11) no . . .
C1 Ru1 Si2 C16 -77.58(11) no 3_555 . .
C1 Ru1 Si2 C19 163.65(11) no 3_555 . .
C1 Ru1 Si2 C20 43.33(11) no 3_555 . .
C1 Ru1 Si2 C16 77.58(11) no . 3_555 3_555
C1 Ru1 Si2 C19 -163.65(11) no . 3_555 3_555
C1 Ru1 Si2 C20 -43.33(11) no . 3_555 3_555
C1 Ru1 Si2 C16 -102.42(11) no 3_555 3_555 3_555
C1 Ru1 Si2 C19 16.35(11) no 3_555 3_555 3_555
C1 Ru1 Si2 C20 136.67(11) no 3_555 3_555 3_555
Ru1 Si1 C11 C12 -172.9(2) no . . .
Ru1 Si1 C11 C16 6.1(3) no . . .
C17 Si1 C11 C12 63.0(3) no . . .
C17 Si1 C11 C16 -118.1(3) no . . .
C18 Si1 C11 C12 -48.4(3) no . . .
C18 Si1 C11 C16 130.5(3) no . . .
Ru1 Si2 C16 C11 -12.2(3) no . . .
Ru1 Si2 C16 C15 170.6(2) no . . .
C19 Si2 C16 C11 111.2(3) no . . .
C19 Si2 C16 C15 -66.0(3) no . . .
C20 Si2 C16 C11 -136.8(3) no . . .
C20 Si2 C16 C15 45.9(3) no . . .
N1 C2 C3 C4 -179.3(3) no . . .
N1 C2 C3 C8 0.5(5) no . . .
N1 C2 C7 C6 178.7(3) no . . .
N1 C2 C7 C10 -2.7(5) no . . .
C3 C2 C7 C6 -0.2(6) no . . .
C3 C2 C7 C10 178.4(3) no . . .
C7 C2 C3 C4 -0.4(6) no . . .
C7 C2 C3 C8 179.4(3) no . . .
C2 C3 C4 C5 0.9(5) no . . .
C8 C3 C4 C5 -178.9(3) no . . .
C3 C4 C5 C6 -0.8(6) no . . .
C3 C4 C5 C9 179.2(3) no . . .
C4 C5 C6 C7 0.2(6) no . . .
C9 C5 C6 C7 -179.9(3) no . . .
C5 C6 C7 C2 0.3(6) no . . .
C5 C6 C7 C10 -178.3(3) no . . .
Si1 C11 C12 C13 178.6(2) no . . .
Si1 C11 C16 Si2 4.0(4) no . . .
Si1 C11 C16 C15 -178.7(2) no . . .
C12 C11 C16 Si2 -177.0(3) no . . .
C12 C11 C16 C15 0.3(5) no . . .
C16 C11 C12 C13 -0.4(5) no . . .
C11 C12 C13 C14 0.3(6) no . . .
C12 C13 C14 C15 -0.2(6) no . . .
C13 C14 C15 C16 0.1(6) no . . .
C14 C15 C16 Si2 177.1(3) no . . .
C14 C15 C16 C11 -0.1(6) no . . .
